data_2243480
loop_
_publ_author_name
'Manickas, Elizabeth C.'
'Zeller, Matthias'
'Zaleski, Curtis M.'

_publ_section_title
;
 Crystal structures of two heterotrimetallic dysprosium--manganese--sodium
 12-metallacrown-4 complexes with the bridging ligands 3-hydroxybenzoate
 and 4-hydroxybenzoate
;
_journal_coeditor_code PK2637
_journal_issue 8
_journal_name_full 'Acta Crystallographica Section E'
_journal_page_first 1213
_journal_page_last 1221
_journal_paper_doi 10.1107/S2056989020008853
_journal_volume 76
_journal_year 2020
_chemical_formula_iupac '[Dy Mn4 Na (C7 H5 O3)4 (C7 H4 N O2)4 (H2 O)4], 10C4 H9 N O'
_chemical_formula_moiety 'C56 H44 Dy Mn4 N4 Na O28, 10(C4 H9 N O)'
_chemical_formula_sum 'C96 H134 Dy Mn4 N14 Na O38'
_chemical_formula_weight 2497.41
_chemical_name_systematic
;Tetra-\m-aqua-tetrakis{2-[azanidylene(oxido)methyl]phenolato}tetrakis(\m~2~-3-hydroxybenzoato)dysprosium(III)tetramanganese(III)sodium(I)
<i>N</i>,<i>N</i>-dimethylacetamide decasolvate
;
_space_group_crystal_system tetragonal
_space_group_IT_number 85
_space_group_name_Hall '-P 4a'
_space_group_name_H-M_alt 'P 4/n :2'
_atom_sites_solution_hydrogens mixed
_audit_creation_method SHELXL-2018/3
_cell_angle_alpha 90
_cell_angle_beta 90
_cell_angle_gamma 90
_cell_formula_units_Z 2
_cell_length_a 19.9869(9)
_cell_length_b 19.9869(9)
_cell_length_c 13.9570(11)
_cell_measurement_reflns_used 9707
_cell_measurement_temperature 150(2)
_cell_measurement_theta_max 32.8344
_cell_measurement_theta_min 2.7033
_cell_volume 5575.5(6)
_computing_cell_refinement
;
SAINT (Bruker, 2018)
;
_computing_data_collection
;
APEX3 (Bruker, 2018)
;
_computing_data_reduction
;
SAINT (Bruker, 2018)
;
_computing_molecular_graphics
;
Mercury (Macrae <i>et al.</i>,  2020)
;
_computing_publication_material
;
publCIF (Westrip, 2010)
;
_computing_structure_refinement
;
<i>SHELXL2018/3</i> (Sheldrick, 2015),
<i>shelXle</i> (H\"ubschle <i>et al.</i>,  2011)
;
_computing_structure_solution
;
SHELXS97 (Sheldrick, 2008a)
;
_diffrn_ambient_temperature 150(2)
_diffrn_detector_area_resol_mean 10.4167
_diffrn_measured_fraction_theta_full 0.998
_diffrn_measured_fraction_theta_max 0.935
_diffrn_measurement_device_type 'Bruker AXS D8 Quest CMOS'
_diffrn_measurement_method 'omega and phi scans'
_diffrn_radiation_monochromator 'Triumph curved graphite crystal'
_diffrn_radiation_type MoK\a
_diffrn_radiation_wavelength 0.71073
_diffrn_reflns_av_R_equivalents 0.0422
_diffrn_reflns_av_unetI/netI 0.0237
_diffrn_reflns_limit_h_max 24
_diffrn_reflns_limit_h_min -25
_diffrn_reflns_limit_k_max 24
_diffrn_reflns_limit_k_min -27
_diffrn_reflns_limit_l_max 19
_diffrn_reflns_limit_l_min -17
_diffrn_reflns_number 58638
_diffrn_reflns_theta_full 25.242
_diffrn_reflns_theta_max 30.505
_diffrn_reflns_theta_min 2.507
_diffrn_source 'fine focus sealed tube X-ray source'
_diffrn_source_current '30 mA'
_diffrn_source_voltage '50 kV'
_exptl_absorpt_coefficient_mu 1.194
_exptl_absorpt_correction_T_max 0.0551
_exptl_absorpt_correction_T_min 0.0243
_exptl_absorpt_correction_type multi-scan
_exptl_absorpt_process_details
;
(SADABS; Krause <i>et al.</i>,  2015)
;
_exptl_crystal_colour brown
_exptl_crystal_density_diffrn 1.488
_exptl_crystal_description block
_exptl_crystal_F_000 2578
_exptl_crystal_size_max 0.250
_exptl_crystal_size_mid 0.230
_exptl_crystal_size_min 0.150
_refine_diff_density_max 2.488
_refine_diff_density_min -0.907
_refine_ls_extinction_method none
_refine_ls_goodness_of_fit_ref 1.036
_refine_ls_hydrogen_treatment constr
_refine_ls_matrix_type full
_refine_ls_number_parameters 761
_refine_ls_number_reflns 7967
_refine_ls_number_restraints 1550
_refine_ls_restrained_S_all 1.030
_refine_ls_R_factor_all 0.0642
_refine_ls_R_factor_gt 0.0505
_refine_ls_shift/su_max 0.001
_refine_ls_shift/su_mean 0.000
_refine_ls_structure_factor_coef Fsqd
_refine_ls_weighting_details 'w=1/[\s^2^(Fo^2^)+(0.0823P)^2^+8.7362P] where P=(Fo^2^+2Fc^2^)/3'
_refine_ls_weighting_scheme calc
_refine_ls_wR_factor_gt 0.1361
_refine_ls_wR_factor_ref 0.1514
_reflns_number_gt 6605
_reflns_number_total 7967
_reflns_threshold_expression 'I > 2\s(I)'
_cod_data_source_file pk2637sup1.cif
_cod_data_source_block 1
_cod_original_cell_volume 5575.5(7)
_cod_original_sg_symbol_H-M 'P 4/n'
_cod_database_code 2243480
_shelx_space_group_comment
;
The symmetry employed for this shelxl refinement is uniquely defined
by the following loop, which should always be used as a source of
symmetry information in preference to the above space-group names.
They are only intended as comments.
;
_shelx_estimated_absorpt_t_min 0.754
_shelx_estimated_absorpt_t_max 0.841

loop_
_space_group_symop_operation_xyz
'x, y, z'
'-x+1/2, -y+1/2, z'
'-y+1/2, x, z'
'y, -x+1/2, z'
'-x, -y, -z'
'x-1/2, y-1/2, -z'
'y-1/2, -x, -z'
'-y, x-1/2, -z'

loop_
_atom_site_type_symbol
_atom_site_label
_atom_site_fract_x
_atom_site_fract_y
_atom_site_fract_z
_atom_site_U_iso_or_equiv
_atom_site_adp_type
_atom_site_calc_flag
_atom_site_occupancy
_atom_site_disorder_assembly
_atom_site_disorder_group
Mn Mn1 0.84667(3) 0.88157(3) 0.49946(4) 0.02920(15) Uani d 0.8018(14) A 1
O O1 0.76087(12) 0.84232(12) 0.47528(18) 0.0294(5) Uani d 0.8018(14) A 1
N N1 0.7083(4) 0.8872(3) 0.4910(14) 0.0291(9) Uani d 0.8018(14) A 1
O O2 0.79161(13) 0.96071(14) 0.5213(2) 0.0333(5) Uani d 0.8018(14) A 1
C C1 0.72846(17) 0.94758(17) 0.5145(2) 0.0300(6) Uani d 0.8018(14) A 1
C C2 0.67924(19) 1.0008(2) 0.5321(4) 0.0315(8) Uani d 0.8018(14) A 1
C C3 0.7020(2) 1.0669(2) 0.5343(4) 0.0453(9) Uani d 0.8018(14) A 1
H H3 0.748483 1.075493 0.526983 0.054 Uiso calc 0.8018(14) A 1
C C4 0.6587(3) 1.1202(3) 0.5468(6) 0.0559(13) Uani d 0.8018(14) A 1
H H4 0.674759 1.164916 0.545125 0.067 Uiso calc 0.8018(14) A 1
C C5 0.5909(2) 1.1072(3) 0.5619(5) 0.0480(12) Uani d 0.8018(14) A 1
H H5 0.560912 1.143107 0.573807 0.058 Uiso calc 0.8018(14) A 1
C C6 0.5671(2) 1.04252(19) 0.5595(3) 0.0385(8) Uani d 0.8018(14) A 1
H H6 0.520704 1.034486 0.568776 0.046 Uiso calc 0.8018(14) A 1
C C7 0.61041(18) 0.98822(18) 0.5437(3) 0.0326(7) Uani d 0.8018(14) A 1
O O3 0.58331(14) 0.92701(16) 0.5428(2) 0.0378(6) Uani d 0.8018(14) A 1
O O4 0.86173(16) 0.91072(15) 0.3509(2) 0.0427(6) Uani d 0.8018(14) A 1
O O5 0.82694(16) 0.81397(16) 0.2889(2) 0.0477(7) Uani d 0.8018(14) A 1
C C8 0.8473(2) 0.8741(2) 0.2817(3) 0.0448(8) Uani d 0.8018(14) A 1
C C9 0.8557(2) 0.9003(2) 0.1808(3) 0.0501(9) Uani d 0.8018(14) A 1
C C10 0.8788(3) 0.9631(3) 0.1655(4) 0.0600(12) Uani d 0.8018(14) A 1
H H10 0.889378 0.991320 0.218185 0.072 Uiso calc 0.8018(14) A 1
C C11 0.8870(4) 0.9860(3) 0.0718(4) 0.0699(15) Uani d 0.8018(14) A 1
C C12 0.8687(4) 0.9467(3) -0.0058(4) 0.0733(15) Uani d 0.8018(14) A 1
H H12 0.873706 0.963218 -0.069169 0.088 Uiso calc 0.8018(14) A 1
C C13 0.8433(5) 0.8838(4) 0.0096(4) 0.0833(17) Uani d 0.8018(14) A 1
H H13 0.829448 0.856841 -0.042877 0.100 Uiso calc 0.8018(14) A 1
C C14 0.8382(4) 0.8597(3) 0.1036(4) 0.0731(14) Uani d 0.8018(14) A 1
H H14 0.822630 0.815505 0.114732 0.088 Uiso calc 0.8018(14) A 1
O O6 0.9105(4) 1.0486(3) 0.0591(5) 0.107(3) Uani d 0.8018(14) A 1
H H6A1 0.930968 1.051182 0.006681 0.161 Uiso d 0.8018(14) A 1
O O7 0.81729(18) 0.8449(2) 0.6615(3) 0.0385(7) Uani d 0.8018(14) A 1
H H7A 0.790436 0.872875 0.681729 0.058 Uiso d 0.8018(14) A 1
H H7B 0.846055 0.835775 0.700792 0.058 Uiso d 0.8018(14) A 1
Mn Mn1B 0.80037(11) 0.90547(11) 0.50499(15) 0.0296(6) Uani d 0.1982(14) A 2
O O1B 0.6868(5) 0.8187(5) 0.4794(7) 0.0309(17) Uani d 0.1982(14) A 2
N N1B 0.7022(16) 0.8864(12) 0.494(6) 0.029(3) Uani d 0.1982(14) A 2
O O2B 0.5921(5) 0.8978(6) 0.5262(9) 0.033(2) Uani d 0.1982(14) A 2
C C1B 0.6507(6) 0.9230(6) 0.5201(11) 0.0326(17) Uani d 0.1982(14) A 2
C C2B 0.6592(7) 0.9958(7) 0.5358(19) 0.032(2) Uani d 0.1982(14) A 2
C C3B 0.6023(8) 1.0354(7) 0.5408(13) 0.040(2) Uani d 0.1982(14) A 2
H H3B 0.559206 1.015307 0.539614 0.048 Uiso calc 0.1982(14) A 2
C C4B 0.6085(10) 1.1051(10) 0.548(2) 0.048(3) Uani d 0.1982(14) A 2
H H4B 0.570364 1.132836 0.539250 0.057 Uiso calc 0.1982(14) A 2
C C5B 0.6702(10) 1.1335(10) 0.567(2) 0.050(3) Uani d 0.1982(14) A 2
H H5B 0.673353 1.178950 0.586179 0.059 Uiso calc 0.1982(14) A 2
C C6B 0.7271(8) 1.0951(7) 0.5574(15) 0.045(2) Uani d 0.1982(14) A 2
H H6B 0.769744 1.116048 0.559490 0.054 Uiso calc 0.1982(14) A 2
C C7B 0.7232(6) 1.0252(6) 0.5449(12) 0.0356(19) Uani d 0.1982(14) A 2
O O3B 0.7818(5) 0.9910(6) 0.5478(9) 0.0333(18) Uani d 0.1982(14) A 2
O O4B 0.8128(6) 0.9351(6) 0.3564(7) 0.041(2) Uani d 0.1982(14) A 2
O O5B 0.7561(6) 0.8492(6) 0.2932(9) 0.048(2) Uani d 0.1982(14) A 2
C C8B 0.7903(9) 0.9028(8) 0.2876(9) 0.045(2) Uani d 0.1982(14) A 2
C C9B 0.8068(11) 0.9253(9) 0.1869(10) 0.058(2) Uani d 0.1982(14) A 2
C C10B 0.8423(14) 0.9834(11) 0.1727(13) 0.063(3) Uani d 0.1982(14) A 2
H H10B 0.854922 1.010086 0.226086 0.075 Uiso calc 0.1982(14) A 2
C C11B 0.8600(16) 1.0033(12) 0.0797(13) 0.072(3) Uani d 0.1982(14) A 2
C C12B 0.8321(17) 0.9692(13) 0.0022(14) 0.078(3) Uani d 0.1982(14) A 2
H H12B 0.837071 0.986818 -0.060584 0.094 Uiso calc 0.1982(14) A 2
C C13B 0.7975(17) 0.9106(13) 0.0155(13) 0.076(3) Uani d 0.1982(14) A 2
H H13B 0.781114 0.886496 -0.038287 0.091 Uiso calc 0.1982(14) A 2
C C14B 0.7863(14) 0.8865(11) 0.1081(11) 0.068(3) Uani d 0.1982(14) A 2
H H14B 0.765235 0.844480 0.117654 0.081 Uiso calc 0.1982(14) A 2
O O6B 0.8818(16) 1.0672(11) 0.072(2) 0.088(6) Uani d 0.1982(14) A 2
H H6B1 0.893403 1.072920 0.014649 0.133 Uiso d 0.1982(14) A 2
O O7B 0.7925(6) 0.8580(8) 0.6681(10) 0.033(2) Uani d 0.1982(14) A 2
H H7C 0.785662 0.887227 0.710119 0.049 Uiso d 0.1982(14) A 2
H H7D 0.829921 0.840159 0.679782 0.049 Uiso d 0.1982(14) A 2
O O8 0.7267(4) 0.9190(4) 0.7513(9) 0.0471(16) Uani d 0.496(8) B 1
C C15 0.7303(5) 0.9804(4) 0.7656(7) 0.071(2) Uani d 0.496(8) B 1
C C16 0.7934(6) 1.0243(8) 0.7470(11) 0.069(3) Uani d 0.496(8) B 1
H H16A 0.830606 0.995602 0.726844 0.104 Uiso calc 0.496(8) B 1
H H16B 0.805643 1.047829 0.806064 0.104 Uiso calc 0.496(8) B 1
H H16C 0.783652 1.056920 0.696582 0.104 Uiso calc 0.496(8) B 1
N N2 0.6781(4) 1.0137(4) 0.7929(6) 0.0651(19) Uani d 0.496(8) B 1
C C17 0.6152(6) 0.9691(8) 0.8040(12) 0.064(3) Uani d 0.496(8) B 1
H H17A 0.587299 0.973098 0.746621 0.096 Uiso calc 0.496(8) B 1
H H17B 0.589671 0.983588 0.860243 0.096 Uiso calc 0.496(8) B 1
H H17C 0.628959 0.922380 0.812295 0.096 Uiso calc 0.496(8) B 1
C C18 0.6987(10) 1.0894(6) 0.8151(17) 0.103(5) Uani d 0.496(8) B 1
H H18A 0.712974 1.111290 0.755691 0.154 Uiso calc 0.496(8) B 1
H H18B 0.735553 1.090030 0.861402 0.154 Uiso calc 0.496(8) B 1
H H18C 0.660178 1.113333 0.841844 0.154 Uiso calc 0.496(8) B 1
O O8B 0.7021(7) 0.9110(5) 0.7572(10) 0.088(3) Uani d 0.504(8) B 2
C C15B 0.6841(5) 0.9691(4) 0.7775(6) 0.069(2) Uani d 0.504(8) B 2
C C16B 0.6074(7) 0.9806(10) 0.7853(14) 0.086(4) Uani d 0.504(8) B 2
H H16D 0.594807 1.019693 0.746971 0.129 Uiso calc 0.504(8) B 2
H H16E 0.595329 0.988266 0.852428 0.129 Uiso calc 0.504(8) B 2
H H16F 0.583732 0.941032 0.761345 0.129 Uiso calc 0.504(8) B 2
N N2B 0.7244(5) 1.0225(4) 0.7873(7) 0.078(2) Uani d 0.504(8) B 2
C C17B 0.7972(6) 1.0092(9) 0.7693(15) 0.104(5) Uani d 0.504(8) B 2
H H17D 0.807718 1.018857 0.702167 0.155 Uiso calc 0.504(8) B 2
H H17E 0.807091 0.962171 0.783142 0.155 Uiso calc 0.504(8) B 2
H H17F 0.824296 1.037917 0.810972 0.155 Uiso calc 0.504(8) B 2
C C18B 0.6739(9) 1.0864(5) 0.7973(14) 0.087(4) Uani d 0.504(8) B 2
H H18D 0.672813 1.111050 0.736713 0.131 Uiso calc 0.504(8) B 2
H H18E 0.689809 1.115905 0.848546 0.131 Uiso calc 0.504(8) B 2
H H18F 0.628823 1.070413 0.812822 0.131 Uiso calc 0.504(8) B 2
O O9 0.9251(8) 1.0845(6) 0.8857(9) 0.090(4) Uani d 0.608(9) C 1
C C19 0.9589(5) 1.1335(4) 0.8605(5) 0.0737(19) Uani d 0.608(9) C 1
C C20 0.9736(9) 1.1944(8) 0.9272(10) 0.096(4) Uani d 0.608(9) C 1
H H20A 1.019835 1.209408 0.917513 0.145 Uiso calc 0.608(9) C 1
H H20B 0.967498 1.181067 0.994213 0.145 Uiso calc 0.608(9) C 1
H H20C 0.942838 1.231018 0.911850 0.145 Uiso calc 0.608(9) C 1
N N3 0.9712(4) 1.1468(4) 0.7693(5) 0.0734(17) Uani d 0.608(9) C 1
C C21 0.9586(13) 1.0828(8) 0.7072(10) 0.102(4) Uani d 0.608(9) C 1
H H21A 0.917348 1.088456 0.670116 0.153 Uiso calc 0.608(9) C 1
H H21B 0.954167 1.043764 0.749307 0.153 Uiso calc 0.608(9) C 1
H H21C 0.996310 1.076029 0.663456 0.153 Uiso calc 0.608(9) C 1
C C22 1.0080(10) 1.2133(7) 0.7482(10) 0.084(4) Uani d 0.608(9) C 1
H H22A 1.044163 1.219537 0.794745 0.126 Uiso calc 0.608(9) C 1
H H22B 0.976308 1.250613 0.753216 0.126 Uiso calc 0.608(9) C 1
H H22C 1.026709 1.211994 0.683363 0.126 Uiso calc 0.608(9) C 1
O O9B 0.9394(13) 1.0698(9) 0.8677(14) 0.082(4) Uani d 0.392(9) C 2
C C19B 0.9602(7) 1.1050(6) 0.8021(8) 0.075(2) Uani d 0.392(9) C 2
C C20B 0.9663(16) 1.0947(11) 0.6932(10) 0.067(3) Uani d 0.392(9) C 2
H H20D 0.929162 1.117404 0.660820 0.100 Uiso calc 0.392(9) C 2
H H20E 0.964711 1.046742 0.678604 0.100 Uiso calc 0.392(9) C 2
H H20F 1.008830 1.113331 0.670687 0.100 Uiso calc 0.392(9) C 2
N N3B 0.9812(7) 1.1667(6) 0.8214(7) 0.080(2) Uani d 0.392(9) C 2
C C21B 0.9905(15) 1.1761(12) 0.9321(12) 0.097(6) Uani d 0.392(9) C 2
H H21D 1.012851 1.218861 0.944549 0.145 Uiso calc 0.392(9) C 2
H H21E 1.017885 1.139457 0.957422 0.145 Uiso calc 0.392(9) C 2
H H21F 0.946656 1.175787 0.963438 0.145 Uiso calc 0.392(9) C 2
C C22B 0.9940(17) 1.2076(12) 0.7265(14) 0.088(5) Uani d 0.392(9) C 2
H H22D 1.026460 1.183676 0.686535 0.131 Uiso calc 0.392(9) C 2
H H22E 1.011672 1.251904 0.742683 0.131 Uiso calc 0.392(9) C 2
H H22F 0.951855 1.212551 0.691363 0.131 Uiso calc 0.392(9) C 2
Na Na1 0.750000 0.750000 0.61298(18) 0.0325(5) Uani d 1 . .
O O10 0.6805(12) 1.2775(16) 0.703(2) 0.136(6) Uani d 0.275(7) D -1
C C23 0.7332(14) 1.255(2) 0.7402(15) 0.123(4) Uani d 0.275(7) D -1
C C24 0.7931(15) 1.226(2) 0.678(2) 0.129(6) Uani d 0.275(7) D -1
H H24A 0.829103 1.210734 0.720129 0.194 Uiso calc 0.275(7) D -1
H H24B 0.776972 1.187951 0.639447 0.194 Uiso calc 0.275(7) D -1
H H24C 0.809989 1.260828 0.634971 0.194 Uiso calc 0.275(7) D -1
N N4 0.7436(13) 1.244(2) 0.8306(14) 0.128(4) Uani d 0.275(7) D -1
C C25 0.6840(17) 1.261(2) 0.897(2) 0.138(7) Uani d 0.275(7) D -1
H H25A 0.696127 1.251165 0.963847 0.207 Uiso calc 0.275(7) D -1
H H25B 0.673215 1.308695 0.891161 0.207 Uiso calc 0.275(7) D -1
H H25C 0.644929 1.234266 0.879075 0.207 Uiso calc 0.275(7) D -1
C C26 0.8176(14) 1.2228(19) 0.852(2) 0.123(7) Uani d 0.275(7) D -1
H H26A 0.822756 1.214984 0.921383 0.185 Uiso calc 0.275(7) D -1
H H26B 0.828308 1.181623 0.817452 0.185 Uiso calc 0.275(7) D -1
H H26C 0.847942 1.258560 0.832208 0.185 Uiso calc 0.275(7) D -1
O O10B 0.743(2) 1.2564(18) 0.6231(15) 0.131(6) Uani d 0.225(7) D -2
C C23B 0.7383(13) 1.2528(11) 0.7142(16) 0.123(4) Uani d 0.225(7) D -2
C C24B 0.6694(14) 1.2653(18) 0.765(3) 0.135(6) Uani d 0.225(7) D -2
H H24D 0.675022 1.260517 0.834813 0.202 Uiso calc 0.225(7) D -2
H H24E 0.653621 1.310539 0.750689 0.202 Uiso calc 0.225(7) D -2
H H24F 0.636573 1.232511 0.742579 0.202 Uiso calc 0.225(7) D -2
N N4B 0.7880(11) 1.2390(11) 0.7703(16) 0.121(4) Uani d 0.225(7) D -2
C C25B 0.8556(13) 1.2272(17) 0.714(3) 0.130(8) Uani d 0.225(7) D -2
H H25D 0.891378 1.217022 0.759840 0.194 Uiso calc 0.225(7) D -2
H H25E 0.850128 1.189670 0.669709 0.194 Uiso calc 0.225(7) D -2
H H25F 0.867143 1.267689 0.678120 0.194 Uiso calc 0.225(7) D -2
C C26B 0.7712(18) 1.237(2) 0.8796(15) 0.123(7) Uani d 0.225(7) D -2
H H26D 0.811704 1.226485 0.915929 0.185 Uiso calc 0.225(7) D -2
H H26E 0.754256 1.281090 0.899651 0.185 Uiso calc 0.225(7) D -2
H H26F 0.737029 1.203096 0.891637 0.185 Uiso calc 0.225(7) D -2
Dy Dy1 0.750000 0.750000 0.36449(2) 0.03521(10) Uani d 1 . .

loop_
_atom_site_aniso_label
_atom_site_aniso_U_11
_atom_site_aniso_U_22
_atom_site_aniso_U_33
_atom_site_aniso_U_12
_atom_site_aniso_U_13
_atom_site_aniso_U_23
Mn1 0.0247(3) 0.0243(3) 0.0386(3) -0.00064(18) -0.00242(18) 0.00210(18)
O1 0.0239(10) 0.0244(10) 0.0398(12) 0.0020(9) -0.0009(9) -0.0025(9)
N1 0.026(2) 0.0272(15) 0.034(2) 0.0023(14) -0.003(2) 0.0011(13)
O2 0.0261(12) 0.0283(13) 0.0455(14) -0.0007(10) -0.0043(10) 0.0002(11)
C1 0.0283(14) 0.0273(14) 0.0345(14) 0.0006(12) -0.0043(11) 0.0007(11)
C2 0.0289(19) 0.0261(15) 0.0395(17) 0.0012(14) -0.0069(18) 0.0019(13)
C3 0.0361(19) 0.0270(17) 0.073(2) 0.0007(15) -0.0048(17) -0.0010(17)
C4 0.047(3) 0.029(2) 0.093(4) 0.0036(19) -0.009(2) -0.008(2)
C5 0.038(2) 0.0306(18) 0.076(3) 0.0080(18) -0.004(2) -0.0077(18)
C6 0.0312(17) 0.0326(17) 0.052(2) 0.0057(15) -0.0076(15) -0.0068(15)
C7 0.0294(15) 0.0298(15) 0.0387(16) 0.0026(13) -0.0053(12) -0.0034(12)
O3 0.0286(13) 0.0276(14) 0.0572(17) 0.0015(11) 0.0010(11) -0.0065(13)
O4 0.0432(15) 0.0422(15) 0.0427(15) -0.0030(12) 0.0010(11) 0.0125(11)
O5 0.0502(16) 0.0479(16) 0.0451(15) -0.0028(13) 0.0089(12) 0.0067(12)
C8 0.0400(18) 0.048(2) 0.0464(19) 0.0015(15) 0.0037(15) 0.0128(16)
C9 0.054(2) 0.055(2) 0.0407(19) -0.0028(18) 0.0067(17) 0.0172(17)
C10 0.074(3) 0.061(3) 0.045(2) -0.015(2) -0.010(2) 0.015(2)
C11 0.092(4) 0.069(3) 0.048(2) -0.020(3) -0.011(3) 0.020(2)
C12 0.102(4) 0.074(3) 0.044(2) -0.014(3) 0.002(3) 0.018(2)
C13 0.118(4) 0.083(4) 0.048(3) -0.025(3) 0.005(3) 0.005(2)
C14 0.098(4) 0.073(3) 0.048(2) -0.021(3) 0.010(3) 0.006(2)
O6 0.172(7) 0.095(4) 0.056(3) -0.062(4) -0.014(4) 0.030(3)
O7 0.0342(19) 0.0380(19) 0.0434(16) 0.0042(15) -0.0043(15) -0.0048(13)
Mn1B 0.0308(11) 0.0282(11) 0.0298(10) -0.0005(8) 0.0006(7) 0.0018(7)
O1B 0.027(4) 0.029(4) 0.037(4) 0.004(3) -0.001(3) -0.001(3)
N1B 0.025(4) 0.026(4) 0.036(4) 0.006(4) 0.000(4) -0.002(4)
O2B 0.027(4) 0.029(4) 0.044(4) -0.001(4) -0.004(3) 0.001(4)
C1B 0.032(3) 0.026(3) 0.039(3) 0.001(3) -0.005(3) -0.002(3)
C2B 0.030(4) 0.023(4) 0.043(4) 0.002(4) -0.006(4) -0.003(3)
C3B 0.033(4) 0.031(4) 0.056(4) 0.006(4) -0.007(4) -0.009(4)
C4B 0.040(5) 0.031(4) 0.073(5) 0.009(4) -0.003(5) -0.010(4)
C5B 0.038(5) 0.034(5) 0.076(5) 0.003(4) -0.009(4) -0.009(4)
C6B 0.039(5) 0.029(4) 0.068(5) -0.001(4) -0.005(4) -0.005(4)
C7B 0.035(4) 0.027(4) 0.045(4) 0.001(3) -0.003(3) 0.002(3)
O3B 0.029(4) 0.030(4) 0.041(4) 0.001(3) 0.000(3) -0.001(3)
O4B 0.041(4) 0.044(4) 0.036(4) -0.004(4) 0.001(4) 0.008(4)
O5B 0.053(5) 0.053(5) 0.039(4) -0.001(4) -0.002(4) 0.011(4)
C8B 0.048(4) 0.050(4) 0.038(4) -0.002(4) 0.003(3) 0.011(3)
C9B 0.068(4) 0.062(4) 0.043(4) -0.012(4) 0.003(4) 0.013(4)
C10B 0.078(5) 0.067(5) 0.043(4) -0.018(5) -0.003(5) 0.016(4)
C11B 0.095(5) 0.074(5) 0.047(4) -0.024(5) -0.002(5) 0.017(4)
C12B 0.106(5) 0.081(5) 0.048(5) -0.019(5) 0.000(5) 0.014(5)
C13B 0.103(5) 0.078(5) 0.047(4) -0.021(5) 0.000(5) 0.008(5)
C14B 0.090(5) 0.070(5) 0.044(4) -0.019(5) 0.003(5) 0.010(4)
O6B 0.115(11) 0.090(10) 0.060(9) -0.039(9) -0.001(9) 0.033(8)
O7B 0.027(6) 0.036(6) 0.036(5) 0.011(5) 0.001(5) 0.000(4)
O8 0.043(3) 0.041(3) 0.057(4) -0.006(2) 0.005(3) -0.014(2)
C15 0.102(5) 0.062(4) 0.050(4) 0.011(4) -0.002(4) -0.004(3)
C16 0.087(6) 0.064(7) 0.056(6) -0.022(5) -0.015(5) 0.011(4)
N2 0.095(5) 0.048(3) 0.052(3) 0.010(4) 0.005(4) -0.004(3)
C17 0.086(6) 0.054(6) 0.052(6) 0.018(5) -0.003(5) 0.006(5)
C18 0.170(11) 0.057(6) 0.081(9) 0.009(7) -0.012(9) -0.020(5)
O8B 0.149(9) 0.054(5) 0.059(4) 0.023(6) -0.008(7) -0.018(4)
C15B 0.112(5) 0.053(4) 0.042(3) 0.016(4) 0.005(4) -0.004(3)
C16B 0.128(9) 0.064(7) 0.066(8) 0.030(6) 0.034(7) 0.027(5)
N2B 0.120(5) 0.055(4) 0.059(3) 0.007(4) -0.001(4) -0.016(3)
C17B 0.140(9) 0.071(8) 0.100(10) -0.016(7) -0.047(7) -0.015(7)
C18B 0.143(10) 0.042(5) 0.075(8) 0.016(6) -0.015(7) -0.012(4)
O9 0.106(8) 0.108(7) 0.057(5) -0.037(6) 0.009(4) 0.031(5)
C19 0.079(4) 0.095(5) 0.048(3) -0.023(4) 0.006(3) 0.009(3)
C20 0.106(9) 0.117(9) 0.067(5) -0.011(7) 0.006(5) -0.011(6)
N3 0.085(4) 0.083(4) 0.052(3) -0.027(3) 0.007(3) 0.009(3)
C21 0.105(8) 0.108(9) 0.094(8) -0.010(7) 0.041(7) 0.015(7)
C22 0.105(9) 0.071(5) 0.077(7) -0.033(5) 0.007(6) 0.013(5)
O9B 0.091(9) 0.098(8) 0.058(7) -0.004(6) 0.008(6) 0.016(6)
C19B 0.079(5) 0.083(5) 0.063(5) -0.023(4) -0.001(4) 0.012(4)
C20B 0.083(8) 0.071(7) 0.046(5) -0.032(6) 0.023(6) 0.007(5)
N3B 0.087(5) 0.092(5) 0.061(5) -0.020(4) 0.003(4) 0.007(4)
C21B 0.099(11) 0.116(11) 0.076(8) -0.023(9) 0.000(8) 0.003(8)
C22B 0.105(11) 0.088(8) 0.070(9) -0.034(8) 0.011(8) -0.001(7)
Na1 0.0267(6) 0.0267(6) 0.0442(12) 0.000 0.000 0.000
O10 0.131(10) 0.120(9) 0.158(10) -0.006(9) -0.003(9) -0.004(9)
C23 0.125(7) 0.106(6) 0.138(6) -0.015(6) -0.009(6) 0.002(6)
C24 0.130(10) 0.118(9) 0.140(10) -0.020(9) -0.019(9) 0.014(9)
N4 0.130(7) 0.115(6) 0.141(6) -0.012(5) -0.012(6) -0.002(6)
C25 0.139(11) 0.132(11) 0.143(11) 0.005(10) -0.015(10) 0.000(10)
C26 0.133(11) 0.117(11) 0.119(11) -0.011(10) -0.026(10) -0.003(10)
O10B 0.121(10) 0.111(9) 0.160(10) -0.028(8) -0.011(10) 0.006(10)
C23B 0.124(7) 0.107(6) 0.137(6) -0.014(6) -0.010(6) 0.001(6)
C24B 0.137(10) 0.122(9) 0.145(10) -0.005(9) -0.004(9) 0.000(9)
N4B 0.124(7) 0.110(6) 0.130(7) -0.013(6) -0.009(5) 0.000(6)
C25B 0.125(13) 0.121(12) 0.142(13) -0.008(12) -0.009(12) 0.002(12)
C26B 0.131(11) 0.120(10) 0.119(10) -0.012(10) -0.027(9) 0.001(9)
Dy1 0.03543(12) 0.03543(12) 0.03478(15) 0.000 0.000 0.000

loop_
_atom_type_symbol
_atom_type_description
_atom_type_scat_dispersion_real
_atom_type_scat_dispersion_imag
_atom_type_scat_source
C C 0.0033 0.0016 'International Tables Vol C Tables 4.2.6.8 and 6.1.1.4'
H H 0.0000 0.0000 'International Tables Vol C Tables 4.2.6.8 and 6.1.1.4'
N N 0.0061 0.0033 'International Tables Vol C Tables 4.2.6.8 and 6.1.1.4'
O O 0.0106 0.0060 'International Tables Vol C Tables 4.2.6.8 and 6.1.1.4'
Na Na 0.0362 0.0249 'International Tables Vol C Tables 4.2.6.8 and 6.1.1.4'
Mn Mn 0.3368 0.7283 'International Tables Vol C Tables 4.2.6.8 and 6.1.1.4'
Dy Dy -0.1892 4.4098 'International Tables Vol C Tables 4.2.6.8 and 6.1.1.4'

loop_
_geom_angle_atom_site_label_1
_geom_angle_atom_site_label_2
_geom_angle_atom_site_label_3
_geom_angle_site_symmetry_1
_geom_angle_site_symmetry_3
_geom_angle
_geom_angle_publ_flag
O3 Mn1 O1 4_565 . 171.06(13) ?
O3 Mn1 O2 4_565 . 97.51(12) ?
O1 Mn1 O2 . . 81.64(10) ?
O3 Mn1 N1 4_565 4_565 90.50(16) ?
O1 Mn1 N1 . 4_565 89.09(16) ?
O2 Mn1 N1 . 4_565 168.1(4) ?
O3 Mn1 O4 4_565 . 95.15(13) ?
O1 Mn1 O4 . . 93.76(11) ?
O2 Mn1 O4 . . 90.56(12) ?
N1 Mn1 O4 4_565 . 97.5(6) ?
O3 Mn1 O7 4_565 . 91.12(14) ?
O1 Mn1 O7 . . 79.96(12) ?
O2 Mn1 O7 . . 87.86(12) ?
N1 Mn1 O7 4_565 . 83.2(6) ?
O4 Mn1 O7 . . 173.68(12) ?
O3 Mn1 Na1 4_565 . 126.39(11) ?
O1 Mn1 Na1 . . 45.84(8) ?
O2 Mn1 Na1 . . 102.65(8) ?
N1 Mn1 Na1 4_565 . 65.5(4) ?
O4 Mn1 Na1 . . 133.19(9) ?
O7 Mn1 Na1 . . 41.59(10) ?
N1 O1 Mn1 . . 112.5(4) ?
N1 O1 Dy1 . . 121.5(6) ?
Mn1 O1 Dy1 . . 120.38(11) ?
N1 O1 Na1 . . 105.6(7) ?
Mn1 O1 Na1 . . 103.22(10) ?
Dy1 O1 Na1 . . 85.74(8) ?
C1 N1 O1 . . 113.4(6) ?
C1 N1 Mn1 . 3_655 129.9(4) ?
O1 N1 Mn1 . 3_655 115.5(3) ?
C1 O2 Mn1 . . 112.0(2) ?
O2 C1 N1 . . 120.3(4) ?
O2 C1 C2 . . 119.6(3) ?
N1 C1 C2 . . 120.1(4) ?
C3 C2 C7 . . 119.0(4) ?
C3 C2 C1 . . 118.0(4) ?
C7 C2 C1 . . 122.9(3) ?
C4 C3 C2 . . 121.8(4) ?
C4 C3 H3 . . 119.1 ?
C2 C3 H3 . . 119.1 ?
C3 C4 C5 . . 118.9(5) ?
C3 C4 H4 . . 120.6 ?
C5 C4 H4 . . 120.6 ?
C6 C5 C4 . . 120.4(5) ?
C6 C5 H5 . . 119.8 ?
C4 C5 H5 . . 119.8 ?
C5 C6 C7 . . 121.1(4) ?
C5 C6 H6 . . 119.5 ?
C7 C6 H6 . . 119.5 ?
O3 C7 C6 . . 117.3(3) ?
O3 C7 C2 . . 123.9(3) ?
C6 C7 C2 . . 118.8(3) ?
C7 O3 Mn1 . 3_655 129.9(3) ?
C8 O4 Mn1 . . 123.4(3) ?
C8 O5 Dy1 . . 142.0(3) ?
O4 C8 O5 . . 124.6(4) ?
O4 C8 C9 . . 119.6(4) ?
O5 C8 C9 . . 115.8(4) ?
C10 C9 C14 . . 120.2(4) ?
C10 C9 C8 . . 120.3(5) ?
C14 C9 C8 . . 119.4(4) ?
C9 C10 C11 . . 119.4(5) ?
C9 C10 H10 . . 120.3 ?
C11 C10 H10 . . 120.3 ?
O6 C11 C12 . . 121.0(5) ?
O6 C11 C10 . . 117.9(6) ?
C12 C11 C10 . . 121.0(5) ?
C13 C12 C11 . . 119.6(5) ?
C13 C12 H12 . . 120.2 ?
C11 C12 H12 . . 120.2 ?
C12 C13 C14 . . 119.2(6) ?
C12 C13 H13 . . 120.4 ?
C14 C13 H13 . . 120.4 ?
C9 C14 C13 . . 120.4(6) ?
C9 C14 H14 . . 119.8 ?
C13 C14 H14 . . 119.8 ?
C11 O6 H6A1 . . 109.9 ?
Na1 O7 Mn1 . . 96.27(14) ?
Na1 O7 H7A . . 105.4 ?
Mn1 O7 H7A . . 105.7 ?
Na1 O7 H7B . . 113.8 ?
Mn1 O7 H7B . . 121.3 ?
H7A O7 H7B . . 112.4 ?
O3B Mn1B O1B . 4_565 171.8(5) ?
O3B Mn1B N1B . . 90.3(5) ?
O1B Mn1B N1B 4_565 . 89.4(6) ?
O2B Mn1B N1B 4_565 . 169.6(16) ?
O3B Mn1B O4B . . 94.6(5) ?
O1B Mn1B O4B 4_565 . 93.6(5) ?
O2B Mn1B O4B 4_565 . 91.4(5) ?
N1B Mn1B O4B . . 95(3) ?
O3B Mn1B O7B . . 92.6(5) ?
O1B Mn1B O7B 4_565 . 79.3(5) ?
O2B Mn1B O7B 4_565 . 86.2(5) ?
N1B Mn1B O7B . . 86(3) ?
O4B Mn1B O7B . . 172.7(5) ?
O3B Mn1B Na1 . . 127.4(4) ?
O1B Mn1B Na1 4_565 . 45.5(3) ?
O2B Mn1B Na1 4_565 . 103.6(3) ?
N1B Mn1B Na1 . . 66.1(18) ?
O4B Mn1B Na1 . . 131.9(3) ?
O7B Mn1B Na1 . . 42.7(4) ?
N1B O1B Mn1B . 3_655 111.7(12) ?
N1B O1B Dy1 . . 121(2) ?
Mn1B O1B Dy1 3_655 . 120.6(5) ?
N1B O1B Na1 . . 107(3) ?
Mn1B O1B Na1 3_655 . 103.3(4) ?
Dy1 O1B Na1 . . 85.7(3) ?
C1B N1B O1B . . 114(2) ?
C1B N1B Mn1B . . 130(2) ?
O1B N1B Mn1B . . 114.2(17) ?
C1B O2B Mn1B . 3_655 111.0(9) ?
O2B C1B N1B . . 121.1(15) ?
O2B C1B C2B . . 119.0(11) ?
N1B C1B C2B . . 119.8(14) ?
C3B C2B C7B . . 120.0(12) ?
C3B C2B C1B . . 118.2(12) ?
C7B C2B C1B . . 121.8(11) ?
C2B C3B C4B . . 119.8(14) ?
C2B C3B H3B . . 120.1 ?
C4B C3B H3B . . 120.1 ?
C5B C4B C3B . . 120.0(18) ?
C5B C4B H4B . . 120.0 ?
C3B C4B H4B . . 120.0 ?
C6B C5B C4B . . 119.3(17) ?
C6B C5B H5B . . 120.4 ?
C4B C5B H5B . . 120.4 ?
C5B C6B C7B . . 121.2(14) ?
C5B C6B H6B . . 119.4 ?
C7B C6B H6B . . 119.4 ?
O3B C7B C6B . . 116.5(12) ?
O3B C7B C2B . . 125.1(11) ?
C6B C7B C2B . . 118.3(11) ?
C7B O3B Mn1B . . 129.0(9) ?
C8B O4B Mn1B . . 123.7(9) ?
C8B O5B Dy1 . . 143.9(11) ?
O4B C8B O5B . . 125.8(13) ?
O4B C8B C9B . . 119.0(12) ?
O5B C8B C9B . . 115.1(12) ?
C10B C9B C14B . . 120.2(13) ?
C10B C9B C8B . . 119.8(13) ?
C14B C9B C8B . . 120.0(13) ?
C9B C10B C11B . . 120.2(16) ?
C9B C10B H10B . . 119.9 ?
C11B C10B H10B . . 119.9 ?
O6B C11B C12B . . 122(2) ?
O6B C11B C10B . . 115.0(19) ?
C12B C11B C10B . . 118.5(16) ?
C13B C12B C11B . . 121.0(17) ?
C13B C12B H12B . . 119.5 ?
C11B C12B H12B . . 119.5 ?
C12B C13B C14B . . 119.9(17) ?
C12B C13B H13B . . 120.0 ?
C14B C13B H13B . . 120.0 ?
C13B C14B C9B . . 119.2(16) ?
C13B C14B H14B . . 120.4 ?
C9B C14B H14B . . 120.4 ?
C11B O6B H6B1 . . 107.1 ?
Na1 O7B Mn1B . . 94.1(5) ?
Na1 O7B H7C . . 141.1 ?
Mn1B O7B H7C . . 112.8 ?
Na1 O7B H7D . . 89.7 ?
Mn1B O7B H7D . . 106.5 ?
H7C O7B H7D . . 107.6 ?
O8 C15 N2 . . 120.5(9) ?
O8 C15 C16 . . 125.1(10) ?
N2 C15 C16 . . 114.3(9) ?
C15 C16 H16A . . 109.5 ?
C15 C16 H16B . . 109.5 ?
H16A C16 H16B . . 109.5 ?
C15 C16 H16C . . 109.5 ?
H16A C16 H16C . . 109.5 ?
H16B C16 H16C . . 109.5 ?
C15 N2 C17 . . 112.8(8) ?
C15 N2 C18 . . 109.6(9) ?
C17 N2 C18 . . 137.3(11) ?
N2 C17 H17A . . 109.5 ?
N2 C17 H17B . . 109.5 ?
H17A C17 H17B . . 109.5 ?
N2 C17 H17C . . 109.5 ?
H17A C17 H17C . . 109.5 ?
H17B C17 H17C . . 109.5 ?
N2 C18 H18A . . 109.5 ?
N2 C18 H18B . . 109.5 ?
H18A C18 H18B . . 109.5 ?
N2 C18 H18C . . 109.5 ?
H18A C18 H18C . . 109.5 ?
H18B C18 H18C . . 109.5 ?
O8B C15B N2B . . 126.1(10) ?
O8B C15B C16B . . 116.0(11) ?
N2B C15B C16B . . 117.8(10) ?
C15B C16B H16D . . 109.5 ?
C15B C16B H16E . . 109.5 ?
H16D C16B H16E . . 109.5 ?
C15B C16B H16F . . 109.5 ?
H16D C16B H16F . . 109.5 ?
H16E C16B H16F . . 109.5 ?
C15B N2B C17B . . 115.0(9) ?
C15B N2B C18B . . 105.0(8) ?
C17B N2B C18B . . 138.8(11) ?
N2B C17B H17D . . 109.5 ?
N2B C17B H17E . . 109.5 ?
H17D C17B H17E . . 109.5 ?
N2B C17B H17F . . 109.5 ?
H17D C17B H17F . . 109.5 ?
H17E C17B H17F . . 109.5 ?
N2B C18B H18D . . 109.5 ?
N2B C18B H18E . . 109.5 ?
H18D C18B H18E . . 109.5 ?
N2B C18B H18F . . 109.5 ?
H18D C18B H18F . . 109.5 ?
H18E C18B H18F . . 109.5 ?
O9 C19 N3 . . 122.1(9) ?
O9 C19 C20 . . 123.3(10) ?
N3 C19 C20 . . 112.5(8) ?
C19 C20 H20A . . 109.5 ?
C19 C20 H20B . . 109.5 ?
H20A C20 H20B . . 109.5 ?
C19 C20 H20C . . 109.5 ?
H20A C20 H20C . . 109.5 ?
H20B C20 H20C . . 109.5 ?
C19 N3 C22 . . 116.3(8) ?
C19 N3 C21 . . 109.8(7) ?
C22 N3 C21 . . 132.4(10) ?
N3 C21 H21A . . 109.5 ?
N3 C21 H21B . . 109.5 ?
H21A C21 H21B . . 109.5 ?
N3 C21 H21C . . 109.5 ?
H21A C21 H21C . . 109.5 ?
H21B C21 H21C . . 109.5 ?
N3 C22 H22A . . 109.5 ?
N3 C22 H22B . . 109.5 ?
H22A C22 H22B . . 109.5 ?
N3 C22 H22C . . 109.5 ?
H22A C22 H22C . . 109.5 ?
H22B C22 H22C . . 109.5 ?
O9B C19B N3B . . 119.2(14) ?
O9B C19B C20B . . 133.4(14) ?
N3B C19B C20B . . 107.4(10) ?
C19B C20B H20D . . 109.5 ?
C19B C20B H20E . . 109.5 ?
H20D C20B H20E . . 109.5 ?
C19B C20B H20F . . 109.5 ?
H20D C20B H20F . . 109.5 ?
H20E C20B H20F . . 109.5 ?
C19B N3B C21B . . 110.3(10) ?
C19B N3B C22B . . 111.2(10) ?
C21B N3B C22B . . 138.3(14) ?
N3B C21B H21D . . 109.5 ?
N3B C21B H21E . . 109.5 ?
H21D C21B H21E . . 109.5 ?
N3B C21B H21F . . 109.5 ?
H21D C21B H21F . . 109.5 ?
H21E C21B H21F . . 109.5 ?
N3B C22B H22D . . 109.5 ?
N3B C22B H22E . . 109.5 ?
H22D C22B H22E . . 109.5 ?
N3B C22B H22F . . 109.5 ?
H22D C22B H22F . . 109.5 ?
H22E C22B H22F . . 109.5 ?
O7 Na1 O7 . 2_665 147.5(2) ?
O7 Na1 O7 . 4_565 85.52(6) ?
O7 Na1 O7 2_665 4_565 85.52(6) ?
O7 Na1 O7 . 3_655 85.52(6) ?
O7 Na1 O7 2_665 3_655 85.52(6) ?
O7 Na1 O7 4_565 3_655 147.5(2) ?
O7 Na1 O7B . 2_665 142.8(3) ?
O7 Na1 O7B 2_665 2_665 13.4(2) ?
O7 Na1 O7B 4_565 2_665 72.2(3) ?
O7 Na1 O7B 3_655 2_665 97.5(3) ?
O7B Na1 O7B . 2_665 143.3(7) ?
O7 Na1 O7B . 4_565 72.2(3) ?
O7 Na1 O7B 2_665 4_565 97.5(3) ?
O7 Na1 O7B 4_565 4_565 13.4(2) ?
O7 Na1 O7B 3_655 4_565 142.8(3) ?
O7B Na1 O7B . 4_565 84.3(2) ?
O7B Na1 O7B 2_665 4_565 84.3(2) ?
O7 Na1 O7B . 3_655 97.5(3) ?
O7 Na1 O7B 2_665 3_655 72.2(3) ?
O7 Na1 O7B 4_565 3_655 142.8(3) ?
O7 Na1 O7B 3_655 3_655 13.4(2) ?
O7B Na1 O7B . 3_655 84.3(2) ?
O7B Na1 O7B 2_665 3_655 84.3(2) ?
O7B Na1 O7B 4_565 3_655 143.3(7) ?
O7B Na1 O1B . . 85.9(4) ?
O7B Na1 O1B 2_665 . 121.1(4) ?
O7B Na1 O1B 4_565 . 145.7(4) ?
O7B Na1 O1B 3_655 . 67.6(4) ?
O7 Na1 O1B . 3_655 149.5(2) ?
O7 Na1 O1B 2_665 3_655 62.2(2) ?
O7 Na1 O1B 4_565 3_655 109.9(2) ?
O7 Na1 O1B 3_655 3_655 93.2(2) ?
O7B Na1 O1B . 3_655 145.7(4) ?
O7B Na1 O1B 2_665 3_655 67.6(4) ?
O7B Na1 O1B 4_565 3_655 121.1(4) ?
O7B Na1 O1B 3_655 3_655 85.9(4) ?
O1B Na1 O1B . 3_655 60.0(2) ?
O7 Na1 O1B . 2_665 109.9(2) ?
O7 Na1 O1B 2_665 2_665 93.2(2) ?
O7 Na1 O1B 4_565 2_665 62.2(2) ?
O7 Na1 O1B 3_655 2_665 149.5(2) ?
O7B Na1 O1B . 2_665 121.1(4) ?
O7B Na1 O1B 2_665 2_665 85.9(4) ?
O7B Na1 O1B 4_565 2_665 67.6(4) ?
O7B Na1 O1B 3_655 2_665 145.7(4) ?
O1B Na1 O1B . 2_665 90.0(4) ?
O1B Na1 O1B 3_655 2_665 60.0(2) ?
O7 Na1 O1B . 4_565 62.2(2) ?
O7 Na1 O1B 2_665 4_565 149.5(2) ?
O7 Na1 O1B 4_565 4_565 93.2(2) ?
O7 Na1 O1B 3_655 4_565 109.9(2) ?
O7B Na1 O1B . 4_565 67.6(4) ?
O7B Na1 O1B 2_665 4_565 145.7(4) ?
O7B Na1 O1B 4_565 4_565 85.9(4) ?
O7B Na1 O1B 3_655 4_565 121.1(4) ?
O1B Na1 O1B . 4_565 60.0(2) ?
O1B Na1 O1B 3_655 4_565 90.0(4) ?
O1B Na1 O1B 2_665 4_565 60.0(2) ?
O7B Na1 H7D . . 19.1 ?
O7B Na1 H7D 2_665 . 135.9 ?
O7B Na1 H7D 4_565 . 65.3 ?
O7B Na1 H7D 3_655 . 101.0 ?
O1B Na1 H7D . . 100.8 ?
O1B Na1 H7D 3_655 . 155.7 ?
O1B Na1 H7D 2_665 . 108.8 ?
O1B Na1 H7D 4_565 . 66.4 ?
O10 C23 N4 . . 126.8(19) ?
O10 C23 C24 . . 122.2(19) ?
N4 C23 C24 . . 110.5(16) ?
C23 C24 H24A . . 109.5 ?
C23 C24 H24B . . 109.5 ?
H24A C24 H24B . . 109.5 ?
C23 C24 H24C . . 109.5 ?
H24A C24 H24C . . 109.5 ?
H24B C24 H24C . . 109.5 ?
C23 N4 C25 . . 115.0(13) ?
C23 N4 C26 . . 112.7(12) ?
C25 N4 C26 . . 131.9(16) ?
N4 C25 H25A . . 109.5 ?
N4 C25 H25B . . 109.5 ?
H25A C25 H25B . . 109.5 ?
N4 C25 H25C . . 109.5 ?
H25A C25 H25C . . 109.5 ?
H25B C25 H25C . . 109.5 ?
N4 C26 H26A . . 109.5 ?
N4 C26 H26B . . 109.5 ?
H26A C26 H26B . . 109.5 ?
N4 C26 H26C . . 109.5 ?
H26A C26 H26C . . 109.5 ?
H26B C26 H26C . . 109.5 ?
O10B C23B N4B . . 124(2) ?
O10B C23B C24B . . 121(2) ?
N4B C23B C24B . . 115.5(18) ?
C23B C24B H24D . . 109.5 ?
C23B C24B H24E . . 109.5 ?
H24D C24B H24E . . 109.5 ?
C23B C24B H24F . . 109.5 ?
H24D C24B H24F . . 109.5 ?
H24E C24B H24F . . 109.5 ?
C23B N4B C26B . . 115.5(12) ?
C23B N4B C25B . . 112.8(12) ?
C26B N4B C25B . . 131.6(17) ?
N4B C25B H25D . . 109.5 ?
N4B C25B H25E . . 109.5 ?
H25D C25B H25E . . 109.5 ?
N4B C25B H25F . . 109.5 ?
H25D C25B H25F . . 109.5 ?
H25E C25B H25F . . 109.5 ?
N4B C26B H26D . . 109.5 ?
N4B C26B H26E . . 109.5 ?
H26D C26B H26E . . 109.5 ?
N4B C26B H26F . . 109.5 ?
H26D C26B H26F . . 109.5 ?
H26E C26B H26F . . 109.5 ?
O5B Dy1 O5B . 2_665 126.8(7) ?
O5B Dy1 O5B . 3_655 78.4(3) ?
O5B Dy1 O5B 2_665 3_655 78.4(3) ?
O5B Dy1 O5 . 2_665 109.5(3) ?
O5B Dy1 O5 2_665 2_665 41.3(3) ?
O5B Dy1 O5 3_655 2_665 38.3(3) ?
O5B Dy1 O5 4_565 2_665 111.5(4) ?
O5 Dy1 O5 . 2_665 124.37(17) ?
O5 Dy1 O5 . 4_565 77.42(7) ?
O5 Dy1 O5 2_665 4_565 77.42(7) ?
O5B Dy1 O5 . 3_655 38.3(3) ?
O5B Dy1 O5 2_665 3_655 111.5(4) ?
O5B Dy1 O5 3_655 3_655 41.3(3) ?
O5B Dy1 O5 4_565 3_655 109.5(3) ?
O5 Dy1 O5 . 3_655 77.42(7) ?
O5 Dy1 O5 2_665 3_655 77.42(7) ?
O5 Dy1 O5 4_565 3_655 124.37(17) ?
O5B Dy1 O1 . 4_565 108.9(3) ?
O5B Dy1 O1 2_665 4_565 104.4(4) ?
O5B Dy1 O1 3_655 4_565 166.6(3) ?
O5B Dy1 O1 4_565 4_565 66.4(3) ?
O5 Dy1 O1 . 4_565 80.22(10) ?
O5 Dy1 O1 2_665 4_565 140.07(10) ?
O5 Dy1 O1 4_565 4_565 78.80(10) ?
O5 Dy1 O1 3_655 4_565 142.30(10) ?
O5B Dy1 O1 . 3_655 104.4(3) ?
O5B Dy1 O1 2_665 3_655 108.9(3) ?
O5B Dy1 O1 3_655 3_655 66.4(3) ?
O5B Dy1 O1 4_565 3_655 166.6(3) ?
O5 Dy1 O1 . 3_655 140.07(10) ?
O5 Dy1 O1 2_665 3_655 80.22(10) ?
O5 Dy1 O1 4_565 3_655 142.30(10) ?
O5 Dy1 O1 3_655 3_655 78.80(10) ?
O1 Dy1 O1 4_565 3_655 100.46(12) ?
O5B Dy1 O1 . 2_665 166.6(3) ?
O5B Dy1 O1 2_665 2_665 66.4(3) ?
O5B Dy1 O1 3_655 2_665 104.4(3) ?
O5B Dy1 O1 4_565 2_665 108.9(3) ?
O5 Dy1 O1 . 2_665 142.30(10) ?
O5 Dy1 O1 2_665 2_665 78.80(10) ?
O5 Dy1 O1 4_565 2_665 80.22(10) ?
O5 Dy1 O1 3_655 2_665 140.07(10) ?
O1 Dy1 O1 4_565 2_665 65.84(6) ?
O1 Dy1 O1 3_655 2_665 65.84(6) ?
O5 Dy1 O1 . . 78.80(10) ?
O5 Dy1 O1 2_665 . 142.30(10) ?
O5 Dy1 O1 4_565 . 140.07(10) ?
O5 Dy1 O1 3_655 . 80.22(10) ?
O1 Dy1 O1 4_565 . 65.84(6) ?
O1 Dy1 O1 3_655 . 65.84(6) ?
O1 Dy1 O1 2_665 . 100.46(12) ?

loop_
_geom_bond_atom_site_label_1
_geom_bond_atom_site_label_2
_geom_bond_site_symmetry_2
_geom_bond_distance
_geom_bond_publ_flag
Mn1 O3 4_565 1.854(3) ?
Mn1 O1 . 1.916(2) ?
Mn1 O2 . 1.951(3) ?
Mn1 N1 4_565 1.974(7) ?
Mn1 O4 . 2.175(3) ?
Mn1 O7 . 2.448(4) ?
Mn1 Na1 . 3.6274(12) ?
O1 N1 . 1.399(6) ?
O1 Dy1 . 2.417(2) ?
O1 Na1 . 2.673(3) ?
N1 C1 . 1.314(7) ?
O2 C1 . 1.293(4) ?
C1 C2 . 1.470(5) ?
C2 C3 . 1.398(6) ?
C2 C7 . 1.408(5) ?
C3 C4 . 1.384(7) ?
C3 H3 . 0.9500 ?
C4 C5 . 1.396(7) ?
C4 H4 . 0.9500 ?
C5 C6 . 1.377(7) ?
C5 H5 . 0.9500 ?
C6 C7 . 1.406(5) ?
C6 H6 . 0.9500 ?
C7 O3 . 1.338(5) ?
O4 C8 . 1.245(6) ?
O5 C8 . 1.273(5) ?
O5 Dy1 . 2.261(3) ?
C8 C9 . 1.512(6) ?
C9 C10 . 1.354(7) ?
C9 C14 . 1.393(8) ?
C10 C11 . 1.396(7) ?
C10 H10 . 0.9500 ?
C11 O6 . 1.348(7) ?
C11 C12 . 1.386(8) ?
C12 C13 . 1.373(9) ?
C12 H12 . 0.9500 ?
C13 C14 . 1.400(8) ?
C13 H13 . 0.9500 ?
C14 H14 . 0.9500 ?
O6 H6A1 . 0.8401 ?
O7 Na1 . 2.422(4) ?
O7 H7A . 0.8243 ?
O7 H7B . 0.8155 ?
Mn1B O3B . 1.848(12) ?
Mn1B O1B 4_565 1.915(10) ?
Mn1B O2B 4_565 1.970(13) ?
Mn1B N1B . 2.00(3) ?
Mn1B O4B . 2.171(10) ?
Mn1B O7B . 2.471(15) ?
Mn1B Na1 . 3.597(2) ?
O1B N1B . 1.402(18) ?
O1B Dy1 . 2.460(9) ?
O1B Na1 . 2.637(10) ?
N1B C1B . 1.316(19) ?
O2B C1B . 1.277(13) ?
C1B C2B . 1.480(14) ?
C2B C3B . 1.389(15) ?
C2B C7B . 1.412(14) ?
C3B C4B . 1.402(18) ?
C3B H3B . 0.9500 ?
C4B C5B . 1.384(17) ?
C4B H4B . 0.9500 ?
C5B C6B . 1.378(18) ?
C5B H5B . 0.9500 ?
C6B C7B . 1.411(14) ?
C6B H6B . 0.9500 ?
C7B O3B . 1.357(13) ?
O4B C8B . 1.240(14) ?
O5B C8B . 1.272(14) ?
O5B Dy1 . 2.222(11) ?
C8B C9B . 1.513(15) ?
C9B C10B . 1.375(16) ?
C9B C14B . 1.407(17) ?
C10B C11B . 1.404(17) ?
C10B H10B . 0.9500 ?
C11B O6B . 1.353(17) ?
C11B C12B . 1.395(17) ?
C12B C13B . 1.373(18) ?
C12B H12B . 0.9500 ?
C13B C14B . 1.397(17) ?
C13B H13B . 0.9500 ?
C14B H14B . 0.9500 ?
O6B H6B1 . 0.8400 ?
O7B Na1 . 2.444(16) ?
O7B H7C . 0.8387 ?
O7B H7D . 0.8449 ?
O8 C15 . 1.245(10) ?
C15 N2 . 1.295(10) ?
C15 C16 . 1.557(13) ?
C16 H16A . 0.9800 ?
C16 H16B . 0.9800 ?
C16 H16C . 0.9800 ?
N2 C17 . 1.548(12) ?
N2 C18 . 1.599(11) ?
C17 H17A . 0.9800 ?
C17 H17B . 0.9800 ?
C17 H17C . 0.9800 ?
C18 H18A . 0.9800 ?
C18 H18B . 0.9800 ?
C18 H18C . 0.9800 ?
O8B C15B . 1.248(10) ?
C15B N2B . 1.345(10) ?
C15B C16B . 1.554(14) ?
C16B H16D . 0.9800 ?
C16B H16E . 0.9800 ?
C16B H16F . 0.9800 ?
N2B C17B . 1.500(13) ?
N2B C18B . 1.632(11) ?
C17B H17D . 0.9800 ?
C17B H17E . 0.9800 ?
C17B H17F . 0.9800 ?
C18B H18D . 0.9800 ?
C18B H18E . 0.9800 ?
C18B H18F . 0.9800 ?
O9 C19 . 1.241(10) ?
C19 N3 . 1.323(8) ?
C19 C20 . 1.561(12) ?
C20 H20A . 0.9800 ?
C20 H20B . 0.9800 ?
C20 H20C . 0.9800 ?
N3 C22 . 1.548(10) ?
N3 C21 . 1.565(12) ?
C21 H21A . 0.9800 ?
C21 H21B . 0.9800 ?
C21 H21C . 0.9800 ?
C22 H22A . 0.9800 ?
C22 H22B . 0.9800 ?
C22 H22C . 0.9800 ?
O9B C19B . 1.228(13) ?
C19B N3B . 1.331(12) ?
C19B C20B . 1.539(14) ?
C20B H20D . 0.9800 ?
C20B H20E . 0.9800 ?
C20B H20F . 0.9800 ?
N3B C21B . 1.568(13) ?
N3B C22B . 1.576(12) ?
C21B H21D . 0.9800 ?
C21B H21E . 0.9800 ?
C21B H21F . 0.9800 ?
C22B H22D . 0.9800 ?
C22B H22E . 0.9800 ?
C22B H22F . 0.9800 ?
Na1 H7D . 2.5822 ?
O10 C23 . 1.262(14) ?
C23 N4 . 1.297(14) ?
C23 C24 . 1.590(17) ?
C24 H24A . 0.9800 ?
C24 H24B . 0.9800 ?
C24 H24C . 0.9800 ?
N4 C25 . 1.552(14) ?
N4 C26 . 1.567(14) ?
C25 H25A . 0.9800 ?
C25 H25B . 0.9800 ?
C25 H25C . 0.9800 ?
C26 H26A . 0.9800 ?
C26 H26B . 0.9800 ?
C26 H26C . 0.9800 ?
O10B C23B . 1.277(15) ?
C23B N4B . 1.293(15) ?
C23B C24B . 1.572(17) ?
C24B H24D . 0.9800 ?
C24B H24E . 0.9800 ?
C24B H24F . 0.9800 ?
N4B C26B . 1.562(14) ?
N4B C25B . 1.580(14) ?
C25B H25D . 0.9800 ?
C25B H25E . 0.9800 ?
C25B H25F . 0.9800 ?
C26B H26D . 0.9800 ?
C26B H26E . 0.9800 ?
C26B H26F . 0.9800 ?

loop_
_geom_hbond_atom_site_label_D
_geom_hbond_atom_site_label_H
_geom_hbond_atom_site_label_A
_geom_hbond_site_symmetry_A
_geom_hbond_distance_DH
_geom_hbond_distance_HA
_geom_hbond_distance_DA
_geom_hbond_angle_DHA
_geom_hbond_publ_flag
O6 H6A1 O9 1_554 0.84 1.82 2.542(13) 143.2 yes
O7 H7A O8 . 0.82 1.85 2.653(9) 165.2 yes
O7 H7B O8 4_565 0.82 2.05 2.785(9) 150.7 yes
C17 H17B O6 7_576 0.98 2.53 3.348(19) 140.5 yes

loop_
_geom_torsion_atom_site_label_1
_geom_torsion_atom_site_label_2
_geom_torsion_atom_site_label_3
_geom_torsion_atom_site_label_4
_geom_torsion_site_symmetry_1
_geom_torsion_site_symmetry_2
_geom_torsion_site_symmetry_3
_geom_torsion_site_symmetry_4
_geom_torsion
_geom_torsion_publ_flag
Mn1 O1 N1 C1 . . . . 3.0(17) ?
Dy1 O1 N1 C1 . . . . -150.5(9) ?
Na1 O1 N1 C1 . . . . 114.9(12) ?
Mn1 O1 N1 Mn1 . . . 3_655 -165.5(7) ?
Dy1 O1 N1 Mn1 . . . 3_655 41.0(15) ?
Na1 O1 N1 Mn1 . . . 3_655 -53.6(12) ?
Mn1 O2 C1 N1 . . . . -2.9(11) ?
Mn1 O2 C1 C2 . . . . 177.9(3) ?
O1 N1 C1 O2 . . . . 0.0(18) ?
Mn1 N1 C1 O2 3_655 . . . 166.4(10) ?
O1 N1 C1 C2 . . . . 179.1(8) ?
Mn1 N1 C1 C2 3_655 . . . -14(2) ?
O2 C1 C2 C3 . . . . 14.2(6) ?
N1 C1 C2 C3 . . . . -165.0(11) ?
O2 C1 C2 C7 . . . . -167.8(4) ?
N1 C1 C2 C7 . . . . 13.0(12) ?
C7 C2 C3 C4 . . . . -0.5(8) ?
C1 C2 C3 C4 . . . . 177.6(5) ?
C2 C3 C4 C5 . . . . 2.9(10) ?
C3 C4 C5 C6 . . . . -3.2(11) ?
C4 C5 C6 C7 . . . . 1.1(10) ?
C5 C6 C7 O3 . . . . 179.8(5) ?
C5 C6 C7 C2 . . . . 1.3(7) ?
C3 C2 C7 O3 . . . . -180.0(4) ?
C1 C2 C7 O3 . . . . 2.0(7) ?
C3 C2 C7 C6 . . . . -1.6(7) ?
C1 C2 C7 C6 . . . . -179.6(4) ?
C6 C7 O3 Mn1 . . . 3_655 165.2(3) ?
C2 C7 O3 Mn1 . . . 3_655 -16.3(6) ?
Mn1 O4 C8 O5 . . . . -5.4(6) ?
Mn1 O4 C8 C9 . . . . 176.3(3) ?
Dy1 O5 C8 O4 . . . . 50.8(7) ?
Dy1 O5 C8 C9 . . . . -130.8(4) ?
O4 C8 C9 C10 . . . . 0.2(7) ?
O5 C8 C9 C10 . . . . -178.3(5) ?
O4 C8 C9 C14 . . . . -178.6(5) ?
O5 C8 C9 C14 . . . . 3.0(7) ?
C14 C9 C10 C11 . . . . -2.1(10) ?
C8 C9 C10 C11 . . . . 179.2(6) ?
C9 C10 C11 O6 . . . . -179.5(7) ?
C9 C10 C11 C12 . . . . 3.2(11) ?
O6 C11 C12 C13 . . . . -178.4(9) ?
C10 C11 C12 C13 . . . . -1.2(13) ?
C11 C12 C13 C14 . . . . -1.8(14) ?
C10 C9 C14 C13 . . . . -0.9(11) ?
C8 C9 C14 C13 . . . . 177.8(7) ?
C12 C13 C14 C9 . . . . 2.9(13) ?
Mn1B O1B N1B C1B 3_655 . . . -1(7) ?
Dy1 O1B N1B C1B . . . . 151(4) ?
Na1 O1B N1B C1B . . . . -113(6) ?
Mn1B O1B N1B Mn1B 3_655 . . . 164(3) ?
Dy1 O1B N1B Mn1B . . . . -44(6) ?
Na1 O1B N1B Mn1B . . . . 51(5) ?
Mn1B O2B C1B N1B 3_655 . . . 6(5) ?
Mn1B O2B C1B C2B 3_655 . . . -178.8(14) ?
O1B N1B C1B O2B . . . . -3(8) ?
Mn1B N1B C1B O2B . . . . -165(4) ?
O1B N1B C1B C2B . . . . -179(4) ?
Mn1B N1B C1B C2B . . . . 20(9) ?
O2B C1B C2B C3B . . . . -10(3) ?
N1B C1B C2B C3B . . . . 165(5) ?
O2B C1B C2B C7B . . . . 170.1(18) ?
N1B C1B C2B C7B . . . . -15(5) ?
C7B C2B C3B C4B . . . . 5(4) ?
C1B C2B C3B C4B . . . . -175(2) ?
C2B C3B C4B C5B . . . . -12(4) ?
C3B C4B C5B C6B . . . . 15(5) ?
C4B C5B C6B C7B . . . . -11(4) ?
C5B C6B C7B O3B . . . . -172(2) ?
C5B C6B C7B C2B . . . . 4(3) ?
C3B C2B C7B O3B . . . . 175.2(18) ?
C1B C2B C7B O3B . . . . -5(3) ?
C3B C2B C7B C6B . . . . -1(3) ?
C1B C2B C7B C6B . . . . 178.5(19) ?
C6B C7B O3B Mn1B . . . . -162.8(13) ?
C2B C7B O3B Mn1B . . . . 21(3) ?
O2B Mn1B O3B C7B 4_565 . . . 173.3(13) ?
N1B Mn1B O3B C7B . . . . -14(3) ?
O4B Mn1B O3B C7B . . . . 81.3(13) ?
O7B Mn1B O3B C7B . . . . -100.2(13) ?
Na1 Mn1B O3B C7B . . . . -73.4(13) ?
Mn1B O4B C8B O5B . . . . 1(3) ?
Mn1B O4B C8B C9B . . . . -175.2(14) ?
Dy1 O5B C8B O4B . . . . -46(3) ?
Dy1 O5B C8B C9B . . . . 131.2(18) ?
O4B C8B C9B C10B . . . . -4(3) ?
O5B C8B C9B C10B . . . . 179(2) ?
O4B C8B C9B C14B . . . . 175(2) ?
O5B C8B C9B C14B . . . . -2(3) ?
C14B C9B C10B C11B . . . . -2(4) ?
C8B C9B C10B C11B . . . . 178(3) ?
C9B C10B C11B O6B . . . . 166(3) ?
C9B C10B C11B C12B . . . . 10(5) ?
O6B C11B C12B C13B . . . . -166(3) ?
C10B C11B C12B C13B . . . . -11(5) ?
C11B C12B C13B C14B . . . . 4(6) ?
C12B C13B C14B C9B . . . . 4(5) ?
C10B C9B C14B C13B . . . . -6(4) ?
C8B C9B C14B C13B . . . . 175(3) ?
O8 C15 N2 C17 . . . . -0.2(15) ?
C16 C15 N2 C17 . . . . 176.2(10) ?
O8 C15 N2 C18 . . . . 174.7(13) ?
C16 C15 N2 C18 . . . . -9.0(15) ?
O8B C15B N2B C17B . . . . 1.5(18) ?
C16B C15B N2B C17B . . . . -174.2(13) ?
O8B C15B N2B C18B . . . . 171.6(13) ?
C16B C15B N2B C18B . . . . -4.1(14) ?
O9 C19 N3 C22 . . . . 174.0(15) ?
C20 C19 N3 C22 . . . . 9.9(16) ?
O9 C19 N3 C21 . . . . -18.4(19) ?
C20 C19 N3 C21 . . . . 177.4(14) ?
O9B C19B N3B C21B . . . . 14(3) ?
C20B C19B N3B C21B . . . . -168(2) ?
O9B C19B N3B C22B . . . . -170(2) ?
C20B C19B N3B C22B . . . . 8(3) ?
O10 C23 N4 C25 . . . . 0(7) ?
C24 C23 N4 C25 . . . . -172(3) ?
O10 C23 N4 C26 . . . . -174(4) ?
C24 C23 N4 C26 . . . . 15(5) ?
O10B C23B N4B C26B . . . . 179.9(3) ?
C24B C23B N4B C26B . . . . -0.2(6) ?
O10B C23B N4B C25B . . . . 0.2(6) ?
C24B C23B N4B C25B . . . . -179.9(3) ?

_cod_database_fobs_code 2243480
